data_8103520
loop_
_publ_author_name
'Abs-Wurmbach, I.'
'Tillmanns, E.'
'Langer, K.'
'Seifert, F.'

_publ_section_title
;
 The crystal chemistry of (Mn(3+),Fe(3+))-substituted Andalusites
 (Viridines and Kanonaite), (Al(1-x-y) Mn(3+)x Fe(3+)y (O (Si O4)):
 crystal structure, Moessbauer and polarized optical absorption spectra
;
_journal_name_full 'Zeitschrift fuer Kristallographie (149,1979-)'
_journal_page_first 81
_journal_page_last 113
_journal_volume 155
_journal_year 1981
_chemical_formula_sum 'Al1.92 Fe0.057 Mn0.023 O5 Si'
_chemical_name_systematic 'Al1.920 Mn0.023 Fe0.057 (O (Si O4))'
_space_group_IT_number 58
_symmetry_space_group_name_Hall '-P 2 2n'
_symmetry_space_group_name_H-M 'P n n m'
_cell_angle_alpha 90
_cell_angle_beta 90
_cell_angle_gamma 90
_cell_formula_units_Z 4
_cell_length_a 7.81
_cell_length_b 7.915
_cell_length_c 5.57
_cell_volume 344.316
_citation_journal_id_ASTM ZEKRDZ
_cod_data_source_file Abs-Wurmbach_ZEKRDZ_1981_302.cif
_cod_data_source_block Al1.92Fe0.057Mn0.023O5Si1
_cod_original_cell_volume 344.3159
_cod_original_formula_sum 'Al1.92 Fe0.057 Mn0.023 O5 Si1'
_cod_database_code 8103520

loop_
_symmetry_equiv_pos_as_xyz
x,y,z
-x,-y,z
x+1/2,-y+1/2,-z+1/2
-x+1/2,y+1/2,-z+1/2
-x,-y,-z
x,y,-z
-x-1/2,y-1/2,z-1/2
x-1/2,-y-1/2,z-1/2

loop_
_atom_site_label
_atom_site_type_symbol
_atom_site_fract_x
_atom_site_fract_y
_atom_site_fract_z
_atom_site_occupancy
_atom_site_U_iso_or_equiv
Al2 Al+3 0.3707 0.1387 0.5 1 0.0
O4 O-2 0.2313 0.1348 0.2394 1 0.0
Si1 Si+4 0.2462 0.2523 0 1 0.0
Fe1 Fe+3 0 0 0.242 0.057 0.0
O2 O-2 0.4244 0.3623 0 1 0.0
O1 O-2 0.4231 0.3624 0.5 1 0.0
Mn1 Mn+3 0 0 0.242 0.023 0.0
O3 O-2 0.1026 0.3998 0 1 0.0
Al1 Al+3 0 0 0.242 0.92 0.0
